data_1577264
loop_
_publ_author_name
'Gaucherand, Arthur'
'Duwald, Romain'
'Herse, Christelle'
'Besnard, C&#xe9;line'
'Pescitelli, Gennaro'
'Lacour, J&#xe9;r&#xf4;me'

_publ_section_title
;
 Skeletal rearrangement of [4]helicenes under acidic conditions: dynamic
 chirality and improved properties by subsequent peripheral editing.
;
_journal_issue 21
_journal_name_full 'Chemical science'
_journal_page_first 10422
_journal_page_last 10433
_journal_paper_doi 10.1039/d6sc03190k
_journal_volume 17
_journal_year 2026
_chemical_formula_moiety 'F6 P, C27 H29 N2 O2'
_chemical_formula_sum 'C27 H29 F6 N2 O2 P'
_chemical_formula_weight 558.49
_space_group_crystal_system monoclinic
_space_group_IT_number 15
_space_group_name_Hall '-I 2ya'
_space_group_name_H-M_alt 'I 1 2/a 1'
_atom_sites_solution_hydrogens geom
_atom_sites_solution_primary dual
_audit_creation_date 2019-02-08
_audit_creation_method
;
Olex2 1.2
(compiled 2018.05.29 svn.r3508 for OlexSys, GUI svn.r5506)
;
_audit_update_record
;
2026-03-31 deposited with the CCDC.	2026-05-13 downloaded from the CCDC.
;
_cell_angle_alpha 90
_cell_angle_beta 94.7470(10)
_cell_angle_gamma 90
_cell_formula_units_Z 8
_cell_length_a 17.6335(2)
_cell_length_b 14.1547(2)
_cell_length_c 20.4989(2)
_cell_measurement_reflns_used 19148
_cell_measurement_temperature 180.00(10)
_cell_measurement_theta_max 67.7180
_cell_measurement_theta_min 3.8010
_cell_volume 5098.91(11)
_computing_cell_refinement 'CrysAlisPro 1.171.39.46 (Rigaku OD, 2018)'
_computing_data_collection 'CrysAlisPro 1.171.39.46 (Rigaku OD, 2018)'
_computing_data_reduction 'CrysAlisPro 1.171.39.46 (Rigaku OD, 2018)'
_computing_molecular_graphics 'Olex2 (Dolomanov et al., 2009)'
_computing_publication_material 'Olex2 (Dolomanov et al., 2009)'
_computing_structure_refinement 'ShelXL (Sheldrick, 2015)'
_computing_structure_solution 'ShelXT (Sheldrick, 2015)'
_diffrn_ambient_environment N~2~
_diffrn_ambient_temperature 180.00(10)
_diffrn_detector 'CCD plate'
_diffrn_detector_area_resol_mean 10.4670
_diffrn_detector_type Atlas
_diffrn_measured_fraction_theta_full 0.997
_diffrn_measured_fraction_theta_max 0.997
_diffrn_measurement_details
;
List of Runs (angles in degrees, time in seconds):

  # Type    Start    End  Width  t~exp~   \w     \q     \k     \f   Frames
#--------------------------------------------------------------------------
  1  \w   -119.00   1.00   1.00    1.00    --  -35.90 -57.00  30.00  120
  2  \w   -123.00 -85.00   1.00    1.00    --  -35.90 -99.00 150.00   38
  3  \w    -25.00   2.00   1.00    1.00    --   35.90 -57.00-120.00   27
  4  \w     73.00 129.00   1.00    1.00    --   35.90 178.00  30.00   56
  5  \w    100.00 132.00   1.00    4.00    --  100.00 111.00 -30.00   32
  6  \w    104.00 175.00   1.00    4.00    --  100.00 111.00  60.00   71
  7  \w    102.00 162.00   1.00    4.00    --  100.00  61.00 -60.00   60
  8  \w    117.00 143.00   1.00    4.00    --  100.00 178.00 150.00   26
  9  \w    101.00 178.00   1.00    4.00    --  100.00 111.00-150.00   77
 10  \w    108.00 165.00   1.00    4.00    --  100.00  30.00  60.00   57
 11  \w     19.00  95.00   1.00    4.00    --  100.00 -64.00-168.00   76
 12  \w     32.00 112.00   1.00    4.00    --  100.00-111.00-180.00   80
 13  \w     40.00  65.00   1.00    4.00    --  100.00-111.00 120.00   25
 14  \w     61.00  90.00   1.00    4.00    --  100.00  30.00  60.00   29
 15  \w     59.00 107.00   1.00    4.00    --  100.00 -94.00 -30.00   48
 16  \w     86.00 126.00   1.00    4.00    --  100.00 -45.00 -60.00   40
 17  \w     46.00  73.00   1.00    4.00    --  100.00 -45.00 -60.00   27
 18  \w    -61.00 -13.00   1.00    1.00    --  -35.90 -77.00 -30.00   48
 19  \w    -41.00  -4.00   1.00    1.00    --  -35.90 -77.00  30.00   37
 20  \w    -60.00  -6.00   1.00    1.00    --  -35.90 -38.00-120.00   54
 21  \w   -125.00 -86.00   1.00    1.00    --  -35.90 -99.00-120.00   39
 22  \w   -127.00 -91.00   1.00    1.00    --  -35.90 -77.00 -30.00   36
 23  \w   -117.00 -68.00   1.00    1.00    --  -35.90 -38.00-120.00   49
 24  \w    -37.00   1.00   1.00    1.00    --  -35.90 -64.00-168.00   38
 25  \w   -106.00   2.00   1.00    1.00    --  -35.90 -77.00 150.00  108
 26  \w   -126.00 -94.00   1.00    1.00    --  -35.90 -77.00  30.00   32
 27  \w   -105.00 -48.00   1.00    1.00    --  -35.90 -64.00-168.00   57
 28  \w    103.00 130.00   1.00    1.00    --   35.90 178.00  90.00   27
 29  \w     57.00  98.00   1.00    1.00    --   35.90 178.00  90.00   41
 30  \w     57.00 110.00   1.00    1.00    --   35.90 178.00-180.00   53
 31  \w     61.00 111.00   1.00    1.00    --   35.90 178.00 -90.00   50
 32  \w    109.00 152.00   1.00    4.00    --  100.00  77.00   0.00   43
 33  \w     61.00  96.00   1.00    4.00    --  100.00  77.00   0.00   35
 34  \w     63.00  94.00   1.00    4.00    --  100.00  64.00 -32.00   31
 35  \w     61.00  87.00   1.00    4.00    --  100.00  77.00 -60.00   26
 36  \w     61.00  87.00   1.00    4.00    --  100.00  77.00-120.00   26
 37  \w     97.00 154.00   1.00    4.00    --  100.00  61.00-150.00   57
 38  \w     64.00 113.00   1.00    4.00    --  100.00  61.00 120.00   49
 39  \w     64.00  99.00   1.00    4.00    --  100.00  61.00   0.00   35
 40  \w     86.00 149.00   1.00    4.00    --  100.00 178.00-150.00   63
 41  \w    133.00 159.00   1.00    4.00    --  100.00  77.00-120.00   26
 42  \w     64.00 177.00   1.00    4.00    --  100.00  61.00 -90.00  113
 43  \w    124.00 159.00   1.00    4.00    --  100.00  77.00 -60.00   35
 44  \w     61.00  93.00   1.00    4.00    --  100.00  77.00 -30.00   32
 45  \w     61.00  92.00   1.00    4.00    --  100.00  77.00-150.00   31
 46  \w     61.00 113.00   1.00    4.00    --  100.00  77.00  30.00   52
 47  \w    127.00 178.00   1.00    4.00    --  100.00  77.00  30.00   51
 48  \w     65.00  92.00   1.00    4.00    --  100.00  61.00-150.00   27
 49  \w     64.00 103.00   1.00    4.00    --  100.00  61.00 -60.00   39
 50  \w     61.00  87.00   1.00    4.00    --  100.00  77.00  60.00   26
 51  \w     61.00 111.00   1.00    4.00    --  100.00  77.00-180.00   50
 52  \w    127.00 164.00   1.00    4.00    --  100.00  61.00  60.00   37
 53  \w    115.00 177.00   1.00    4.00    --  100.00  77.00 150.00   62
 54  \w     61.00  87.00   1.00    4.00    --  100.00  77.00 150.00   26
 55  \w    140.00 168.00   1.00    4.00    --  100.00  61.00  90.00   28
 56  \w     98.00 124.00   1.00    4.00    --  100.00  77.00 120.00   26
 57  \w     61.00  87.00   1.00    4.00    --  100.00  77.00 120.00   26
 58  \w     64.00 113.00   1.00    4.00    --  100.00  61.00  90.00   49
 59  \w     65.00 110.00   1.00    4.00    --  100.00  61.00  30.00   45
 60  \w     64.00 118.00   1.00    4.00    --  100.00  61.00  60.00   54
 61  \w     92.00 139.00   1.00    4.00    --  100.00 -77.00  60.00   47
 62  \w     47.00  73.00   1.00    4.00    --  100.00 -77.00  60.00   26
 63  \w     66.00 141.00   1.00    4.00    --  100.00  61.00 150.00   75
 64  \w    153.00 178.00   1.00    4.00    --  100.00  77.00  90.00   25
 65  \w     64.00 130.00   1.00    4.00    --  100.00  61.00-120.00   66
 66  \w     61.00 132.00   1.00    4.00    --  100.00  77.00  90.00   71
 67  \w     61.00  87.00   1.00    4.00    --  100.00  77.00 -90.00   26
 68  \w    105.00 163.00   1.00    4.00    --  100.00  64.00 -32.00   58
 69  \w    132.00 177.00   1.00    4.00    --  100.00  61.00 120.00   45
 70  \w     16.00  59.00   1.00    4.00    --  100.00-111.00 -90.00   43
 71  \w     79.00 113.00   1.00    4.00    --  100.00-111.00 -90.00   34
 72  \w    118.00 165.00   1.00    4.00    --  100.00  61.00-180.00   47
 73  \w     64.00 107.00   1.00    4.00    --  100.00  61.00-180.00   43
;
_diffrn_measurement_device 'four-circle diffractometer'
_diffrn_measurement_device_type 'SuperNova, Dual, Cu at home/near, Atlas'
_diffrn_measurement_method '\w scans'
_diffrn_orient_matrix_type 'CrysAlisPro convention (1999,Acta A55,543-557)'
_diffrn_orient_matrix_UB_11 0.0250362000
_diffrn_orient_matrix_UB_12 0.1037214000
_diffrn_orient_matrix_UB_13 0.0093349000
_diffrn_orient_matrix_UB_21 -0.0525813000
_diffrn_orient_matrix_UB_22 0.0104480000
_diffrn_orient_matrix_UB_23 0.0559345000
_diffrn_orient_matrix_UB_31 0.0655373000
_diffrn_orient_matrix_UB_32 -0.0312918000
_diffrn_orient_matrix_UB_33 0.0496995000
_diffrn_radiation_monochromator mirror
_diffrn_radiation_probe x-ray
_diffrn_radiation_type CuK\a
_diffrn_radiation_wavelength 1.54184
_diffrn_reflns_av_R_equivalents 0.0314
_diffrn_reflns_av_unetI/netI 0.0127
_diffrn_reflns_Laue_measured_fraction_full 0.997
_diffrn_reflns_Laue_measured_fraction_max 0.997
_diffrn_reflns_limit_h_max 21
_diffrn_reflns_limit_h_min -21
_diffrn_reflns_limit_k_max 16
_diffrn_reflns_limit_k_min -16
_diffrn_reflns_limit_l_max 24
_diffrn_reflns_limit_l_min -24
_diffrn_reflns_number 42476
_diffrn_reflns_point_group_measured_fraction_full 0.997
_diffrn_reflns_point_group_measured_fraction_max 0.997
_diffrn_reflns_theta_full 67.684
_diffrn_reflns_theta_max 67.717
_diffrn_reflns_theta_min 3.799
_diffrn_source 'micro-focus sealed X-ray tube'
_diffrn_source_type 'SuperNova (Cu) X-ray Source'
_exptl_absorpt_coefficient_mu 1.611
_exptl_absorpt_correction_T_max 1.000
_exptl_absorpt_correction_T_min 0.107
_exptl_absorpt_correction_type gaussian
_exptl_absorpt_process_details
;
CrysAlisPro 1.171.39.46 (Rigaku Oxford Diffraction, 2018)
Numerical absorption correction based on gaussian integration over
			a multifaceted crystal model
Empirical absorption correction using spherical harmonics,
 implemented in SCALE3 ABSPACK scaling algorithm.
;
_exptl_crystal_colour red
_exptl_crystal_colour_primary red
_exptl_crystal_density_diffrn 1.455
_exptl_crystal_description plate
_exptl_crystal_F_000 2320
_exptl_crystal_size_max 0.873
_exptl_crystal_size_mid 0.58
_exptl_crystal_size_min 0.097
_refine_diff_density_max 0.357
_refine_diff_density_min -0.265
_refine_diff_density_rms 0.036
_refine_ls_extinction_method none
_refine_ls_goodness_of_fit_ref 1.053
_refine_ls_hydrogen_treatment constr
_refine_ls_matrix_type full
_refine_ls_number_parameters 384
_refine_ls_number_reflns 4590
_refine_ls_number_restraints 0
_refine_ls_restrained_S_all 1.053
_refine_ls_R_factor_all 0.0441
_refine_ls_R_factor_gt 0.0395
_refine_ls_shift/su_max 0.000
_refine_ls_shift/su_mean 0.000
_refine_ls_structure_factor_coef Fsqd
_refine_ls_weighting_details 'w=1/[\s^2^(Fo^2^)+(0.0618P)^2^+3.1936P] where P=(Fo^2^+2Fc^2^)/3'
_refine_ls_weighting_scheme calc
_refine_ls_wR_factor_gt 0.1107
_refine_ls_wR_factor_ref 0.1160
_reflns_Friedel_coverage 0.000
_reflns_number_gt 4074
_reflns_number_total 4590
_reflns_threshold_expression 'I > 2\s(I)'
_cod_data_source_file d6sc03190k2.cif
_cod_data_source_block DMQA_2
_cod_depositor_comments 'Adding full bibliography for 1577264--1577265.cif.'
_cod_database_code 1577264
_shelx_shelxl_version_number 2017/1
_chemical_oxdiff_formula 'C27 H29 F6 N2 O2 P1'
_shelx_space_group_comment
;
The symmetry employed for this shelxl refinement is uniquely defined
by the following loop, which should always be used as a source of
symmetry information in preference to the above space-group names.
They are only intended as comments.
;
_reflns_odcompleteness_completeness 99.85
_reflns_odcompleteness_iscentric 1
_reflns_odcompleteness_theta 66.97
_olex2_refinement_description
;
1. Fixed Uiso
 At 1.2 times of:
  All C(H) groups, All C(H,H) groups
 At 1.5 times of:
  All C(H,H,H) groups
2. Others
 Sof(F7)=Sof(F8)=Sof(F9)=Sof(F10)=1-FVAR(1)
 Sof(F3)=Sof(F4)=Sof(F5)=Sof(F6)=FVAR(1)
3.a Secondary CH2 refined with riding coordinates:
 C26(H26A,H26B), C27(H27A,H27B), C29(H29A,H29B), C30(H30A,H30B)
3.b Aromatic/amide H refined with riding coordinates:
 C1(H1), C2(H2), C6(H6), C10(H10), C11(H11), C19(H19), C20(H20), C21(H21),
 C25(H25)
3.c Idealised Me refined as rotating group:
 C9(H9A,H9B,H9C), C18(H18A,H18B,H18C), C28(H28A,H28B,H28C), C31(H31A,H31B,H31C)
;
_olex2_submission_special_instructions 'No special instructions were received'
_oxdiff_exptl_absorpt_empirical_details
;
Empirical correction (ABSPACK) includes:
- Absorption correction using spherical harmonics
- Frame scaling
;
_oxdiff_exptl_absorpt_empirical_full_max 1.252
_oxdiff_exptl_absorpt_empirical_full_min 0.876

loop_
_space_group_symop_operation_xyz
'x, y, z'
'-x+1/2, y, -z'
'x+1/2, y+1/2, z+1/2'
'-x+1, y+1/2, -z+1/2'
'-x, -y, -z'
'x-1/2, -y, z'
'-x+1/2, -y+1/2, -z+1/2'
'x, -y+1/2, z+1/2'

loop_
_atom_site_label
_atom_site_type_symbol
_atom_site_fract_x
_atom_site_fract_y
_atom_site_fract_z
_atom_site_U_iso_or_equiv
_atom_site_adp_type
_atom_site_occupancy
_atom_site_site_symmetry_order
_atom_site_calc_flag
_atom_site_refinement_flags_posn
_atom_site_refinement_flags_adp
_atom_site_refinement_flags_occupancy
_atom_site_disorder_assembly
_atom_site_disorder_group
P1 P 0.59213(3) 0.45344(3) 0.18955(2) 0.05193(16) Uani 1 1 d . . . . .
F1 F 0.66193(9) 0.45899(10) 0.14504(6) 0.0842(4) Uani 1 1 d . . . . .
F2 F 0.52432(8) 0.44808(12) 0.23549(7) 0.0919(5) Uani 1 1 d . . . . .
F3 F 0.5556(3) 0.5390(3) 0.15668(19) 0.103(2) Uani 0.548(8) 1 d . . P A 2
F4 F 0.6378(3) 0.5123(4) 0.2435(2) 0.099(2) Uani 0.548(8) 1 d . . P A 2
F5 F 0.6363(2) 0.3605(3) 0.22106(17) 0.0857(13) Uani 0.548(8) 1 d . . P A 2
F6 F 0.55268(18) 0.3856(3) 0.1360(2) 0.0896(17) Uani 0.548(8) 1 d . . P A 2
F7 F 0.5971(3) 0.5678(3) 0.1915(4) 0.105(2) Uani 0.452(8) 1 d . . P A 3
F8 F 0.6448(3) 0.4543(7) 0.2530(2) 0.115(3) Uani 0.452(8) 1 d . . P A 3
F9 F 0.5807(5) 0.3482(2) 0.1885(4) 0.130(4) Uani 0.452(8) 1 d . . P A 3
F10 F 0.5341(3) 0.4629(7) 0.1267(2) 0.138(4) Uani 0.452(8) 1 d . . P A 3
O8 O 0.19052(7) 0.16154(9) 0.30786(6) 0.0579(3) Uani 1 1 d . . . . .
O17 O 0.34031(7) 0.52479(9) 0.32444(6) 0.0522(3) Uani 1 1 d . . . . .
N4 N 0.38247(7) 0.25052(9) 0.47280(6) 0.0400(3) Uani 1 1 d . . . . .
N23 N 0.38844(8) 0.57067(10) 0.55302(7) 0.0471(3) Uani 1 1 d . . . . .
C1 C 0.48217(10) 0.35581(14) 0.61977(8) 0.0509(4) Uani 1 1 d . . . . .
H1 H 0.514784 0.336791 0.656634 0.061 Uiso 1 1 calc R . . . .
C2 C 0.45770(9) 0.28832(13) 0.57435(8) 0.0461(4) Uani 1 1 d . . . . .
H2 H 0.472759 0.224255 0.580363 0.055 Uiso 1 1 calc R . . . .
C3 C 0.41035(8) 0.31525(11) 0.51920(7) 0.0402(3) Uani 1 1 d . . . . .
C5 C 0.32567(8) 0.27546(11) 0.42483(7) 0.0395(3) Uani 1 1 d . . . . .
C6 C 0.28596(9) 0.20680(12) 0.38648(8) 0.0443(4) Uani 1 1 d . . . . .
H6 H 0.299842 0.142146 0.391089 0.053 Uiso 1 1 calc R . . . .
C7 C 0.22632(9) 0.23319(12) 0.34175(8) 0.0450(4) Uani 1 1 d . . . . .
C9 C 0.12647(11) 0.18517(16) 0.26262(10) 0.0614(5) Uani 1 1 d . . . . .
H9A H 0.142325 0.230957 0.230563 0.092 Uiso 1 1 calc GR . . . .
H9B H 0.086047 0.212716 0.286627 0.092 Uiso 1 1 calc GR . . . .
H9C H 0.107461 0.127920 0.239888 0.092 Uiso 1 1 calc GR . . . .
C10 C 0.20420(9) 0.32783(12) 0.33437(8) 0.0454(4) Uani 1 1 d . . . . .
H10 H 0.161867 0.344766 0.305018 0.055 Uiso 1 1 calc R . . . .
C11 C 0.24415(9) 0.39509(12) 0.36980(8) 0.0430(4) Uani 1 1 d . . . . .
H11 H 0.229341 0.459333 0.364405 0.052 Uiso 1 1 calc R . . . .
C12 C 0.30739(8) 0.37257(11) 0.41467(7) 0.0387(3) Uani 1 1 d . . . . .
C13 C 0.34843(8) 0.44290(11) 0.45262(8) 0.0397(3) Uani 1 1 d . . . . .
C14 C 0.39171(8) 0.41292(11) 0.50977(7) 0.0393(3) Uani 1 1 d . . . . .
C15 C 0.34603(9) 0.54320(11) 0.43926(8) 0.0434(4) Uani 1 1 d . . . . .
C16 C 0.33342(9) 0.58422(12) 0.37534(9) 0.0481(4) Uani 1 1 d . . . . .
C18 C 0.32716(15) 0.56262(17) 0.25926(10) 0.0737(6) Uani 1 1 d . . . . .
H18A H 0.327848 0.511164 0.227328 0.111 Uiso 1 1 calc GR . . . .
H18B H 0.367175 0.608329 0.251496 0.111 Uiso 1 1 calc GR . . . .
H18C H 0.277512 0.594110 0.254605 0.111 Uiso 1 1 calc GR . . . .
C19 C 0.32104(11) 0.67995(14) 0.36840(10) 0.0582(5) Uani 1 1 d . . . . .
H19 H 0.309344 0.706321 0.326146 0.070 Uiso 1 1 calc R . . . .
C20 C 0.32570(11) 0.73762(13) 0.42316(11) 0.0631(5) Uani 1 1 d . . . . .
H20 H 0.314109 0.802888 0.418086 0.076 Uiso 1 1 calc R . . . .
C21 C 0.34651(11) 0.70317(13) 0.48426(10) 0.0580(5) Uani 1 1 d . . . . .
H21 H 0.351613 0.744685 0.520775 0.070 Uiso 1 1 calc R . . . .
C22 C 0.36038(9) 0.60567(12) 0.49289(9) 0.0479(4) Uani 1 1 d . . . . .
C24 C 0.41583(9) 0.47915(12) 0.55960(8) 0.0437(4) Uani 1 1 d . . . . .
C25 C 0.46158(10) 0.44965(13) 0.61426(8) 0.0501(4) Uani 1 1 d . . . . .
H25 H 0.478454 0.493538 0.647398 0.060 Uiso 1 1 calc R . . . .
C26 C 0.40886(9) 0.15132(12) 0.47851(9) 0.0460(4) Uani 1 1 d . . . . .
H26A H 0.463182 0.150598 0.495157 0.055 Uiso 1 1 calc R . . . .
H26B H 0.404752 0.122067 0.434488 0.055 Uiso 1 1 calc R . . . .
C27 C 0.36348(10) 0.09251(13) 0.52392(10) 0.0549(4) Uani 1 1 d . . . . .
H27A H 0.368447 0.120757 0.568245 0.066 Uiso 1 1 calc R . . . .
H27B H 0.308993 0.093970 0.507808 0.066 Uiso 1 1 calc R . . . .
C28 C 0.39031(16) -0.00895(15) 0.52802(11) 0.0752(6) Uani 1 1 d . . . . .
H28A H 0.389659 -0.035523 0.483833 0.113 Uiso 1 1 calc GR . . . .
H28B H 0.356436 -0.045782 0.553811 0.113 Uiso 1 1 calc GR . . . .
H28C H 0.442239 -0.011297 0.549084 0.113 Uiso 1 1 calc GR . . . .
C29 C 0.39386(11) 0.63336(13) 0.61072(9) 0.0549(4) Uani 1 1 d . . . . .
H29A H 0.391832 0.594410 0.650648 0.066 Uiso 1 1 calc R . . . .
H29B H 0.349247 0.676076 0.607977 0.066 Uiso 1 1 calc R . . . .
C30 C 0.46629(12) 0.69285(15) 0.61712(10) 0.0630(5) Uani 1 1 d . . . . .
H30A H 0.510451 0.652053 0.630549 0.076 Uiso 1 1 calc R . . . .
H30B H 0.474792 0.721338 0.574221 0.076 Uiso 1 1 calc R . . . .
C31 C 0.45967(16) 0.77027(15) 0.66742(12) 0.0779(7) Uani 1 1 d . . . . .
H31A H 0.418478 0.813489 0.652330 0.117 Uiso 1 1 calc GR . . . .
H31B H 0.507710 0.805272 0.673206 0.117 Uiso 1 1 calc GR . . . .
H31C H 0.448551 0.742108 0.709250 0.117 Uiso 1 1 calc GR . . . .

loop_
_atom_site_aniso_label
_atom_site_aniso_U_11
_atom_site_aniso_U_22
_atom_site_aniso_U_33
_atom_site_aniso_U_23
_atom_site_aniso_U_13
_atom_site_aniso_U_12
P1 0.0674(3) 0.0461(3) 0.0424(3) -0.00382(17) 0.0054(2) -0.0101(2)
F1 0.0953(10) 0.0945(10) 0.0668(8) -0.0148(7) 0.0300(7) -0.0155(8)
F2 0.0745(9) 0.1235(12) 0.0805(9) -0.0180(8) 0.0231(7) -0.0272(8)
F3 0.149(5) 0.074(3) 0.091(3) 0.028(2) 0.029(3) 0.041(3)
F4 0.106(3) 0.118(3) 0.075(3) -0.059(3) 0.024(2) -0.051(3)
F5 0.091(3) 0.080(2) 0.088(2) 0.0199(16) 0.0121(17) 0.0144(17)
F6 0.0764(18) 0.102(3) 0.088(3) -0.047(2) -0.0079(15) -0.0151(17)
F7 0.112(4) 0.0519(19) 0.156(6) 0.000(2) 0.031(4) -0.0052(19)
F8 0.071(2) 0.215(9) 0.056(2) 0.041(4) -0.0065(17) -0.003(4)
F9 0.191(8) 0.0416(18) 0.169(7) -0.017(2) 0.089(7) -0.014(3)
F10 0.108(4) 0.220(11) 0.077(3) 0.032(4) -0.038(2) -0.055(5)
O8 0.0534(7) 0.0604(8) 0.0586(7) -0.0121(6) -0.0027(6) -0.0046(6)
O17 0.0543(7) 0.0569(7) 0.0455(6) 0.0112(5) 0.0051(5) -0.0030(5)
N4 0.0377(6) 0.0423(7) 0.0410(7) 0.0023(5) 0.0087(5) 0.0035(5)
N23 0.0463(8) 0.0482(8) 0.0487(8) -0.0057(6) 0.0144(6) -0.0066(6)
C1 0.0391(8) 0.0698(11) 0.0439(9) 0.0071(8) 0.0043(7) -0.0050(8)
C2 0.0392(8) 0.0555(10) 0.0441(8) 0.0059(7) 0.0069(7) 0.0033(7)
C3 0.0343(7) 0.0475(8) 0.0402(8) 0.0021(6) 0.0112(6) 0.0005(6)
C5 0.0352(7) 0.0461(8) 0.0384(7) 0.0023(6) 0.0109(6) 0.0005(6)
C6 0.0440(8) 0.0443(8) 0.0454(8) -0.0011(7) 0.0096(7) 0.0005(7)
C7 0.0404(8) 0.0544(9) 0.0415(8) -0.0037(7) 0.0105(6) -0.0054(7)
C9 0.0485(10) 0.0780(13) 0.0568(10) -0.0148(9) -0.0007(8) -0.0046(9)
C10 0.0358(8) 0.0569(10) 0.0442(8) 0.0049(7) 0.0066(6) -0.0005(7)
C11 0.0371(8) 0.0469(8) 0.0461(8) 0.0061(7) 0.0094(6) 0.0013(6)
C12 0.0344(7) 0.0437(8) 0.0391(8) 0.0033(6) 0.0106(6) 0.0006(6)
C13 0.0328(7) 0.0462(8) 0.0418(8) 0.0021(6) 0.0134(6) 0.0013(6)
C14 0.0327(7) 0.0475(8) 0.0391(8) 0.0014(6) 0.0115(6) -0.0016(6)
C15 0.0357(8) 0.0446(8) 0.0512(9) 0.0046(7) 0.0116(7) -0.0004(6)
C16 0.0386(8) 0.0491(9) 0.0573(10) 0.0081(8) 0.0086(7) -0.0033(7)
C18 0.0931(16) 0.0740(14) 0.0517(11) 0.0192(10) -0.0084(11) -0.0104(12)
C19 0.0505(10) 0.0527(10) 0.0720(12) 0.0192(9) 0.0084(9) -0.0003(8)
C20 0.0567(11) 0.0433(9) 0.0918(15) 0.0094(10) 0.0208(10) 0.0024(8)
C21 0.0548(10) 0.0464(9) 0.0755(12) -0.0019(9) 0.0217(9) -0.0019(8)
C22 0.0411(8) 0.0457(9) 0.0592(10) 0.0009(7) 0.0185(7) -0.0031(7)
C24 0.0378(8) 0.0499(9) 0.0453(8) -0.0006(7) 0.0143(7) -0.0064(7)
C25 0.0449(9) 0.0638(11) 0.0421(9) -0.0026(7) 0.0074(7) -0.0118(8)
C26 0.0412(8) 0.0446(9) 0.0529(9) 0.0021(7) 0.0089(7) 0.0071(7)
C27 0.0466(9) 0.0531(10) 0.0656(11) 0.0131(9) 0.0079(8) 0.0032(8)
C28 0.1051(18) 0.0527(11) 0.0682(13) 0.0105(10) 0.0093(12) 0.0030(11)
C29 0.0569(10) 0.0545(10) 0.0562(10) -0.0126(8) 0.0230(8) -0.0102(8)
C30 0.0638(12) 0.0613(11) 0.0660(12) -0.0116(9) 0.0186(9) -0.0188(9)
C31 0.1040(18) 0.0580(12) 0.0729(13) -0.0135(10) 0.0142(13) -0.0244(12)

loop_
_atom_type_symbol
_atom_type_description
_atom_type_scat_dispersion_real
_atom_type_scat_dispersion_imag
_atom_type_scat_source
C C 0.0181 0.0091 'International Tables Vol C Tables 4.2.6.8 and 6.1.1.4'
H H 0.0000 0.0000 'International Tables Vol C Tables 4.2.6.8 and 6.1.1.4'
F F 0.0727 0.0534 'International Tables Vol C Tables 4.2.6.8 and 6.1.1.4'
N N 0.0311 0.0180 'International Tables Vol C Tables 4.2.6.8 and 6.1.1.4'
O O 0.0492 0.0322 'International Tables Vol C Tables 4.2.6.8 and 6.1.1.4'
P P 0.2955 0.4335 'International Tables Vol C Tables 4.2.6.8 and 6.1.1.4'

loop_
_exptl_crystal_face_index_h
_exptl_crystal_face_index_k
_exptl_crystal_face_index_l
_exptl_crystal_face_perp_dist
-1 0 0 0.0487
1 0 0 0.0487
1 -1 1 0.2370
0 -1 -1 0.2902
0 1 1 0.2902
-1 0 -2 0.3181
1 0 2 0.2221
-1 1 -1 0.3752

loop_
_geom_angle_atom_site_label_1
_geom_angle_atom_site_label_2
_geom_angle_atom_site_label_3
_geom_angle
_geom_angle_site_symmetry_1
_geom_angle_site_symmetry_3
_geom_angle_publ_flag
F1 P1 F5 84.30(14) . . ?
F1 P1 F7 85.53(17) . . ?
F2 P1 F1 178.46(8) . . ?
F2 P1 F5 94.86(14) . . ?
F2 P1 F7 94.32(17) . . ?
F3 P1 F1 91.54(17) . . ?
F3 P1 F2 89.31(17) . . ?
F3 P1 F4 93.7(3) . . ?
F3 P1 F5 175.77(17) . . ?
F3 P1 F6 91.7(3) . . ?
F4 P1 F1 90.14(16) . . ?
F4 P1 F2 88.53(16) . . ?
F4 P1 F5 87.0(2) . . ?
F4 P1 F6 173.9(3) . . ?
F6 P1 F1 87.03(14) . . ?
F6 P1 F2 94.23(14) . . ?
F6 P1 F5 87.3(2) . . ?
F8 P1 F1 92.4(2) . . ?
F8 P1 F2 86.0(2) . . ?
F8 P1 F7 86.7(3) . . ?
F8 P1 F10 173.8(4) . . ?
F9 P1 F1 98.63(19) . . ?
F9 P1 F2 81.58(19) . . ?
F9 P1 F7 175.3(3) . . ?
F9 P1 F8 95.3(4) . . ?
F9 P1 F10 89.7(4) . . ?
F10 P1 F1 90.4(2) . . ?
F10 P1 F2 91.1(2) . . ?
F10 P1 F7 88.0(4) . . ?
C7 O8 C9 117.61(15) . . ?
C16 O17 C18 117.79(16) . . ?
C3 N4 C5 120.89(13) . . ?
C3 N4 C26 118.87(13) . . ?
C5 N4 C26 120.00(13) . . ?
C22 N23 C24 121.22(14) . . ?
C22 N23 C29 119.62(15) . . ?
C24 N23 C29 119.05(15) . . ?
C2 C1 H1 118.4 . . ?
C2 C1 C25 123.15(16) . . ?
C25 C1 H1 118.4 . . ?
C1 C2 H2 120.4 . . ?
C1 C2 C3 119.25(16) . . ?
C3 C2 H2 120.4 . . ?
N4 C3 C2 121.96(15) . . ?
N4 C3 C14 118.89(14) . . ?
C2 C3 C14 119.13(15) . . ?
N4 C5 C6 121.23(14) . . ?
N4 C5 C12 119.34(14) . . ?
C6 C5 C12 119.43(15) . . ?
C5 C6 H6 120.0 . . ?
C7 C6 C5 120.02(15) . . ?
C7 C6 H6 120.0 . . ?
O8 C7 C6 115.63(15) . . ?
O8 C7 C10 123.15(15) . . ?
C6 C7 C10 121.20(15) . . ?
O8 C9 H9A 109.5 . . ?
O8 C9 H9B 109.5 . . ?
O8 C9 H9C 109.5 . . ?
H9A C9 H9B 109.5 . . ?
H9A C9 H9C 109.5 . . ?
H9B C9 H9C 109.5 . . ?
C7 C10 H10 120.5 . . ?
C11 C10 C7 119.04(15) . . ?
C11 C10 H10 120.5 . . ?
C10 C11 H11 118.9 . . ?
C10 C11 C12 122.20(15) . . ?
C12 C11 H11 118.9 . . ?
C5 C12 C13 119.78(14) . . ?
C11 C12 C5 117.85(14) . . ?
C11 C12 C13 122.19(14) . . ?
C12 C13 C15 125.28(15) . . ?
C14 C13 C12 117.35(14) . . ?
C14 C13 C15 117.28(15) . . ?
C13 C14 C3 120.39(14) . . ?
C13 C14 C24 120.44(15) . . ?
C24 C14 C3 119.15(14) . . ?
C16 C15 C13 124.79(15) . . ?
C22 C15 C13 117.73(15) . . ?
C22 C15 C16 117.42(15) . . ?
O17 C16 C15 115.84(15) . . ?
O17 C16 C19 123.71(17) . . ?
C19 C16 C15 120.26(17) . . ?
O17 C18 H18A 109.5 . . ?
O17 C18 H18B 109.5 . . ?
O17 C18 H18C 109.5 . . ?
H18A C18 H18B 109.5 . . ?
H18A C18 H18C 109.5 . . ?
H18B C18 H18C 109.5 . . ?
C16 C19 H19 120.1 . . ?
C16 C19 C20 119.85(18) . . ?
C20 C19 H19 120.1 . . ?
C19 C20 H20 119.1 . . ?
C21 C20 C19 121.75(18) . . ?
C21 C20 H20 119.1 . . ?
C20 C21 H21 120.2 . . ?
C20 C21 C22 119.68(19) . . ?
C22 C21 H21 120.2 . . ?
N23 C22 C15 119.74(15) . . ?
N23 C22 C21 120.56(17) . . ?
C21 C22 C15 119.70(17) . . ?
N23 C24 C14 117.67(15) . . ?
N23 C24 C25 122.28(16) . . ?
C25 C24 C14 119.94(16) . . ?
C1 C25 C24 119.13(16) . . ?
C1 C25 H25 120.4 . . ?
C24 C25 H25 120.4 . . ?
N4 C26 H26A 109.0 . . ?
N4 C26 H26B 109.0 . . ?
N4 C26 C27 112.87(13) . . ?
H26A C26 H26B 107.8 . . ?
C27 C26 H26A 109.0 . . ?
C27 C26 H26B 109.0 . . ?
C26 C27 H27A 109.2 . . ?
C26 C27 H27B 109.2 . . ?
H27A C27 H27B 107.9 . . ?
C28 C27 C26 112.03(16) . . ?
C28 C27 H27A 109.2 . . ?
C28 C27 H27B 109.2 . . ?
C27 C28 H28A 109.5 . . ?
C27 C28 H28B 109.5 . . ?
C27 C28 H28C 109.5 . . ?
H28A C28 H28B 109.5 . . ?
H28A C28 H28C 109.5 . . ?
H28B C28 H28C 109.5 . . ?
N23 C29 H29A 108.9 . . ?
N23 C29 H29B 108.9 . . ?
N23 C29 C30 113.51(14) . . ?
H29A C29 H29B 107.7 . . ?
C30 C29 H29A 108.9 . . ?
C30 C29 H29B 108.9 . . ?
C29 C30 H30A 109.6 . . ?
C29 C30 H30B 109.6 . . ?
H30A C30 H30B 108.1 . . ?
C31 C30 C29 110.26(17) . . ?
C31 C30 H30A 109.6 . . ?
C31 C30 H30B 109.6 . . ?
C30 C31 H31A 109.5 . . ?
C30 C31 H31B 109.5 . . ?
C30 C31 H31C 109.5 . . ?
H31A C31 H31B 109.5 . . ?
H31A C31 H31C 109.5 . . ?
H31B C31 H31C 109.5 . . ?

loop_
_geom_bond_atom_site_label_1
_geom_bond_atom_site_label_2
_geom_bond_distance
_geom_bond_site_symmetry_2
_geom_bond_publ_flag
P1 F1 1.5935(14) . ?
P1 F2 1.5839(14) . ?
P1 F3 1.504(3) . ?
P1 F4 1.555(3) . ?
P1 F5 1.634(3) . ?
P1 F6 1.577(2) . ?
P1 F7 1.621(4) . ?
P1 F8 1.534(5) . ?
P1 F9 1.504(3) . ?
P1 F10 1.583(4) . ?
O8 C7 1.355(2) . ?
O8 C9 1.440(2) . ?
O17 C16 1.354(2) . ?
O17 C18 1.440(2) . ?
N4 C3 1.381(2) . ?
N4 C5 1.390(2) . ?
N4 C26 1.481(2) . ?
N23 C22 1.382(2) . ?
N23 C24 1.385(2) . ?
N23 C29 1.475(2) . ?
C1 H1 0.9500 . ?
C1 C2 1.378(3) . ?
C1 C25 1.379(3) . ?
C2 H2 0.9500 . ?
C2 C3 1.402(2) . ?
C3 C14 1.431(2) . ?
C5 C6 1.401(2) . ?
C5 C12 1.423(2) . ?
C6 H6 0.9500 . ?
C6 C7 1.388(2) . ?
C7 C10 1.400(2) . ?
C9 H9A 0.9800 . ?
C9 H9B 0.9800 . ?
C9 H9C 0.9800 . ?
C10 H10 0.9500 . ?
C10 C11 1.358(2) . ?
C11 H11 0.9500 . ?
C11 C12 1.422(2) . ?
C12 C13 1.424(2) . ?
C13 C14 1.410(2) . ?
C13 C15 1.446(2) . ?
C14 C24 1.425(2) . ?
C15 C16 1.434(2) . ?
C15 C22 1.417(2) . ?
C16 C19 1.378(3) . ?
C18 H18A 0.9800 . ?
C18 H18B 0.9800 . ?
C18 H18C 0.9800 . ?
C19 H19 0.9500 . ?
C19 C20 1.385(3) . ?
C20 H20 0.9500 . ?
C20 C21 1.366(3) . ?
C21 H21 0.9500 . ?
C21 C22 1.410(3) . ?
C24 C25 1.390(2) . ?
C25 H25 0.9500 . ?
C26 H26A 0.9900 . ?
C26 H26B 0.9900 . ?
C26 C27 1.524(2) . ?
C27 H27A 0.9900 . ?
C27 H27B 0.9900 . ?
C27 C28 1.512(3) . ?
C28 H28A 0.9800 . ?
C28 H28B 0.9800 . ?
C28 H28C 0.9800 . ?
C29 H29A 0.9900 . ?
C29 H29B 0.9900 . ?
C29 C30 1.526(3) . ?
C30 H30A 0.9900 . ?
C30 H30B 0.9900 . ?
C30 C31 1.516(3) . ?
C31 H31A 0.9800 . ?
C31 H31B 0.9800 . ?
C31 H31C 0.9800 . ?

loop_
_exptl_oxdiff_crystal_face_indexfrac_h
_exptl_oxdiff_crystal_face_indexfrac_k
_exptl_oxdiff_crystal_face_indexfrac_l
_exptl_oxdiff_crystal_face_x
_exptl_oxdiff_crystal_face_y
_exptl_oxdiff_crystal_face_z
-0.9984 -0.0007 -0.0017 -0.0251 0.0524 -0.0655
0.9984 0.0007 0.0017 0.0251 -0.0524 0.0655
0.9981 -1.0001 1.0010 -0.0694 -0.0069 0.1465
0.0033 -0.9993 -1.0035 -0.1129 -0.0667 -0.0184
-0.0033 0.9993 1.0035 0.1129 0.0667 0.0184
-0.9949 0.0008 -2.0045 -0.0435 -0.0598 -0.1649
0.9949 -0.0008 2.0045 0.0435 0.0598 0.1649
-0.9981 1.0001 -1.0010 0.0694 0.0069 -0.1465
